data_7126770
loop_
_publ_author_name
'Guo, Rui-Li'
'Zhu, Xue-Qing'
'Zhang, Xing-Long'
'Wang, Yong-Qiang'

_publ_section_title
;
 Synthesis of difluoromethylselenoesters from aldehydes via a radical
 process.
;
_journal_issue 63
_journal_name_full 'Chemical communications (Cambridge, England)'
_journal_page_first 8976
_journal_page_last 8979
_journal_paper_doi 10.1039/d0cc02912b
_journal_volume 56
_journal_year 2020
_chemical_formula_moiety '0.25(C18 H13 F2 O3 S Se)'
_chemical_formula_sum 'C4.5 H3.25 F0.5 O0.75 S0.25 Se0.25'
_chemical_formula_weight 106.58
_space_group_crystal_system triclinic
_space_group_IT_number 2
_space_group_name_Hall '-P 1'
_space_group_name_H-M_alt 'P -1'
_atom_sites_solution_hydrogens geom
_audit_creation_date 2020-01-04
_audit_creation_method
;
Olex2 1.2
(compiled 2018.05.29 svn.r3508 for OlexSys, GUI svn.r5506)
;
_audit_update_record
;
2020-02-22 deposited with the CCDC.	2020-06-24 downloaded from the CCDC.
;
_cell_angle_alpha 97.388(6)
_cell_angle_beta 97.162(7)
_cell_angle_gamma 106.374(6)
_cell_formula_units_Z 8
_cell_length_a 8.167(3)
_cell_length_b 9.361(4)
_cell_length_c 12.114(5)
_cell_measurement_reflns_used 2418
_cell_measurement_temperature 296(2)
_cell_measurement_theta_max 25.82
_cell_measurement_theta_min 2.64
_cell_volume 868.5(6)
_computing_cell_refinement 'SAINT v7.68A (Bruker, 2009)'
_computing_data_reduction 'SAINT v7.68A (Bruker, 2009)'
_computing_molecular_graphics 'Olex2 (Dolomanov et al., 2009)'
_computing_publication_material 'Olex2 (Dolomanov et al., 2009)'
_computing_structure_refinement 'ShelXL (Sheldrick, 2015)'
_computing_structure_solution 'SHELXT 2018/2 (Sheldrick, 2018)'
_diffrn_ambient_temperature 296.15
_diffrn_measured_fraction_theta_full 0.987
_diffrn_measured_fraction_theta_max 0.972
_diffrn_measurement_device_type 'Bruker APEX-II CCD'
_diffrn_measurement_method '\f and \w scans'
_diffrn_radiation_monochromator graphite
_diffrn_radiation_type MoK\a
_diffrn_radiation_wavelength 0.71073
_diffrn_reflns_av_R_equivalents 0.0183
_diffrn_reflns_av_unetI/netI 0.0378
_diffrn_reflns_Laue_measured_fraction_full 0.987
_diffrn_reflns_Laue_measured_fraction_max 0.972
_diffrn_reflns_limit_h_max 9
_diffrn_reflns_limit_h_min -9
_diffrn_reflns_limit_k_max 11
_diffrn_reflns_limit_k_min -8
_diffrn_reflns_limit_l_max 10
_diffrn_reflns_limit_l_min -14
_diffrn_reflns_number 4612
_diffrn_reflns_point_group_measured_fraction_full 0.987
_diffrn_reflns_point_group_measured_fraction_max 0.972
_diffrn_reflns_theta_full 25.242
_diffrn_reflns_theta_max 25.932
_diffrn_reflns_theta_min 2.302
_diffrn_standards_number 0
_exptl_absorpt_coefficient_mu 2.316
_exptl_absorpt_correction_T_max 0.7453
_exptl_absorpt_correction_T_min 0.5428
_exptl_absorpt_correction_type multi-scan
_exptl_absorpt_process_details
;
SADABS-2008/1 (Bruker,2008) was used for absorption correction.
wR2(int) was 0.0610 before and 0.0298 after correction.
The Ratio of minimum to maximum transmission is 0.7283.
The \l/2 correction factor is 0.0015.
;
_exptl_crystal_colour yellow
_exptl_crystal_density_diffrn 1.630
_exptl_crystal_description bulk
_exptl_crystal_F_000 426
_exptl_crystal_size_max 0.35
_exptl_crystal_size_mid 0.25
_exptl_crystal_size_min 0.2
_refine_diff_density_max 0.816
_refine_diff_density_min -1.072
_refine_diff_density_rms 0.115
_refine_ls_extinction_method none
_refine_ls_goodness_of_fit_ref 1.050
_refine_ls_hydrogen_treatment constr
_refine_ls_matrix_type full
_refine_ls_number_parameters 227
_refine_ls_number_reflns 3286
_refine_ls_number_restraints 0
_refine_ls_restrained_S_all 1.050
_refine_ls_R_factor_all 0.0604
_refine_ls_R_factor_gt 0.0506
_refine_ls_shift/su_max 0.000
_refine_ls_shift/su_mean 0.000
_refine_ls_structure_factor_coef Fsqd
_refine_ls_weighting_details 'w=1/[\s^2^(Fo^2^)+(0.0984P)^2^+0.5560P] where P=(Fo^2^+2Fc^2^)/3'
_refine_ls_weighting_scheme calc
_refine_ls_wR_factor_gt 0.1465
_refine_ls_wR_factor_ref 0.1552
_reflns_Friedel_coverage 0.000
_reflns_number_gt 2726
_reflns_number_total 3286
_reflns_threshold_expression 'I > 2\s(I)'
_cod_data_source_file d0cc02912b2.cif
_cod_data_source_block a
_cod_depositor_comments
;
The following automatic conversions were performed:

data item '_exptl_absorpt_correction_type' value 'Multi-scan' was
changed to 'multi-scan' in accordance with the
/home/data/users/saulius/crontab/automatic-downloads/rss-feeds/RSC/lib/dictionaries/cif_core.dic
dictionary named 'cif_core.dic' version 2.4.2 last updated on
2011-04-26.

Automatic conversion script
Id: cif_fix_values 7556 2019-12-06 15:28:31Z antanas 

 Adding full bibliography for 7126769--7126770.cif.
;
_cod_original_formula_sum 'C4.50 H3.25 F0.50 O0.75 S0.25 Se0.25'
_cod_database_code 7126770
_shelx_shelxl_version_number 2018/3
_shelx_space_group_comment
;
The symmetry employed for this shelxl refinement is uniquely defined
by the following loop, which should always be used as a source of
symmetry information in preference to the above space-group names.
They are only intended as comments.
;
_olex2_refinement_description
;
1. Fixed Uiso
 At 1.2 times of:
  All C(H) groups
 At 1.5 times of:
  All C(H,H,H) groups
2.a Ternary CH refined with riding coordinates:
 C00M(H00M)
2.b Aromatic/amide H refined with riding coordinates:
 C00A(H00A), C00C(H00C), C00G(H00G), C00I(H00I), C00J(H00J), C00K(H00K),
 C00L(H00L), C00N(H00N), C00O(H00O)
2.c Idealised Me refined as rotating group:
 C00P(H00B,H00D,H00E)
;
_olex2_submission_special_instructions 'No special instructions were received'

loop_
_space_group_symop_operation_xyz
'x, y, z'
'-x, -y, -z'

loop_
_atom_site_label
_atom_site_type_symbol
_atom_site_fract_x
_atom_site_fract_y
_atom_site_fract_z
_atom_site_U_iso_or_equiv
_atom_site_adp_type
_atom_site_occupancy
_atom_site_site_symmetry_order
_atom_site_calc_flag
_atom_site_refinement_flags_posn
_atom_site_refinement_flags_adp
_atom_site_refinement_flags_occupancy
_atom_site_disorder_assembly
_atom_site_disorder_group
Se01 Se 0.25197(8) 0.29040(5) 0.21974(4) 0.0705(2) Uani 1 1 d . . . . .
S002 S 0.21089(11) 0.05487(9) 0.63017(7) 0.0357(2) Uani 1 1 d . . . . .
O003 O 0.0733(3) 0.0325(3) 0.6944(3) 0.0493(7) Uani 1 1 d . . . . .
O004 O 0.2026(4) -0.0535(3) 0.5331(2) 0.0484(6) Uani 1 1 d . . . . .
C005 C 0.2243(4) 0.2163(3) 0.5798(3) 0.0260(6) Uani 1 1 d . . . . .
O006 O 0.3345(5) 0.5748(3) 0.3504(3) 0.0739(10) Uani 1 1 d . . . . .
F007 F 0.2031(5) 0.4870(4) 0.0801(3) 0.1037(12) Uani 1 1 d . . . . .
C008 C 0.2629(5) 0.3790(4) 0.4580(3) 0.0393(8) Uani 1 1 d . . . . .
C009 C 0.4070(4) 0.0904(4) 0.7227(3) 0.0349(7) Uani 1 1 d . . . . .
C00A C 0.5566(5) 0.0916(4) 0.6778(3) 0.0414(8) Uani 1 1 d . . . . .
H00A H 0.554144 0.077991 0.600155 0.050 Uiso 1 1 calc R . . . .
C00B C 0.2146(5) 0.3537(4) 0.6382(3) 0.0396(8) Uani 1 1 d . . . . .
C00C C 0.2548(5) 0.2352(4) 0.4727(3) 0.0385(8) Uani 1 1 d . . . . .
H00C H 0.267962 0.161233 0.418467 0.046 Uiso 1 1 calc R . . . .
C00D C 0.2381(5) 0.4582(4) 0.5629(3) 0.0406(8) Uani 1 1 d . . . . .
C00E C 0.2926(5) 0.4428(4) 0.3556(3) 0.0472(9) Uani 1 1 d . . . . .
F00F F 0.3755(7) 0.3684(5) 0.0341(3) 0.1281(16) Uani 1 1 d . . . . .
C00G C 0.4104(5) 0.1126(5) 0.8382(3) 0.0477(9) Uani 1 1 d . . . . .
H00G H 0.310118 0.112778 0.867040 0.057 Uiso 1 1 calc R . . . .
C00H C 0.7146(5) 0.1330(5) 0.8672(4) 0.0498(10) Uani 1 1 d . . . . .
C00I C 0.7097(5) 0.1136(5) 0.7520(4) 0.0483(9) Uani 1 1 d . . . . .
H00I H 0.810463 0.115350 0.723226 0.058 Uiso 1 1 calc R . . . .
C00J C 0.1851(6) 0.3905(5) 0.7466(4) 0.0512(10) Uani 1 1 d . . . . .
H00J H 0.169314 0.319966 0.794912 0.061 Uiso 1 1 calc R . . . .
C00K C 0.5634(6) 0.1344(5) 0.9105(4) 0.0543(10) Uani 1 1 d . . . . .
H00K H 0.566218 0.150129 0.988162 0.065 Uiso 1 1 calc R . . . .
C00L C 0.2308(7) 0.6034(5) 0.5984(4) 0.0599(11) Uani 1 1 d . . . . .
H00L H 0.246012 0.674239 0.550373 0.072 Uiso 1 1 calc R . . . .
C00M C 0.3317(7) 0.4383(6) 0.1242(4) 0.0684(13) Uani 1 1 d . . . . .
H00M H 0.429666 0.522996 0.165631 0.082 Uiso 1 1 calc R . . . .
C00N C 0.2005(8) 0.6401(5) 0.7062(5) 0.0740(15) Uani 1 1 d . . . . .
H00N H 0.193620 0.736399 0.730135 0.089 Uiso 1 1 calc R . . . .
C00O C 0.1797(8) 0.5359(6) 0.7808(4) 0.0691(13) Uani 1 1 d . . . . .
H00O H 0.162265 0.564642 0.853738 0.083 Uiso 1 1 calc R . . . .
C00P C 0.8805(7) 0.1539(7) 0.9462(5) 0.0791(16) Uani 1 1 d . . . . .
H00B H 0.931259 0.077160 0.921351 0.119 Uiso 1 1 calc GR . . . .
H00D H 0.856337 0.146133 1.021090 0.119 Uiso 1 1 calc GR . . . .
H00E H 0.959628 0.251737 0.946401 0.119 Uiso 1 1 calc GR . . . .

loop_
_atom_site_aniso_label
_atom_site_aniso_U_11
_atom_site_aniso_U_22
_atom_site_aniso_U_33
_atom_site_aniso_U_23
_atom_site_aniso_U_13
_atom_site_aniso_U_12
Se01 0.1206(5) 0.0465(3) 0.0383(3) 0.0091(2) 0.0086(3) 0.0169(3)
S002 0.0380(4) 0.0311(4) 0.0380(5) 0.0106(3) 0.0029(3) 0.0099(3)
O003 0.0375(13) 0.0510(15) 0.0620(18) 0.0229(14) 0.0108(12) 0.0104(11)
O004 0.0627(17) 0.0336(13) 0.0442(15) 0.0026(11) -0.0027(12) 0.0142(12)
C005 0.0325(15) 0.0231(14) 0.0245(14) 0.0064(11) 0.0029(12) 0.0116(12)
O006 0.127(3) 0.0394(16) 0.0509(18) 0.0172(14) 0.0166(19) 0.0136(17)
F007 0.123(3) 0.097(3) 0.087(3) 0.048(2) -0.008(2) 0.023(2)
C008 0.0476(19) 0.0347(17) 0.0347(18) 0.0088(14) 0.0017(15) 0.0119(15)
C009 0.0401(18) 0.0318(16) 0.0350(18) 0.0110(14) 0.0044(14) 0.0128(14)
C00A 0.0445(19) 0.048(2) 0.0361(19) 0.0071(16) 0.0067(15) 0.0206(16)
C00B 0.0412(18) 0.0369(18) 0.042(2) 0.0077(15) 0.0040(15) 0.0143(15)
C00C 0.0477(19) 0.0353(17) 0.0323(18) 0.0057(14) 0.0023(15) 0.0143(15)
C00D 0.0460(19) 0.0358(17) 0.0403(19) 0.0079(15) 0.0016(15) 0.0147(15)
C00E 0.058(2) 0.042(2) 0.040(2) 0.0119(16) 0.0027(17) 0.0133(17)
F00F 0.196(5) 0.124(3) 0.071(2) 0.015(2) 0.068(3) 0.040(3)
C00G 0.047(2) 0.060(2) 0.040(2) 0.0141(18) 0.0118(16) 0.0187(18)
C00H 0.047(2) 0.045(2) 0.056(3) 0.0094(18) -0.0057(18) 0.0170(17)
C00I 0.042(2) 0.053(2) 0.052(2) 0.0054(18) 0.0072(17) 0.0203(17)
C00J 0.069(3) 0.049(2) 0.045(2) 0.0127(18) 0.0195(19) 0.026(2)
C00K 0.061(3) 0.068(3) 0.036(2) 0.0109(19) 0.0039(18) 0.025(2)
C00L 0.092(3) 0.043(2) 0.054(3) 0.0155(19) 0.014(2) 0.031(2)
C00M 0.084(3) 0.073(3) 0.040(2) 0.016(2) 0.010(2) 0.009(3)
C00N 0.117(4) 0.047(2) 0.072(3) 0.005(2) 0.028(3) 0.043(3)
C00O 0.101(4) 0.060(3) 0.055(3) 0.007(2) 0.027(3) 0.034(3)
C00P 0.064(3) 0.095(4) 0.069(3) 0.004(3) -0.021(3) 0.027(3)

loop_
_atom_type_symbol
_atom_type_description
_atom_type_scat_dispersion_real
_atom_type_scat_dispersion_imag
_atom_type_scat_source
C C 0.0033 0.0016 'International Tables Vol C Tables 4.2.6.8 and 6.1.1.4'
H H 0.0000 0.0000 'International Tables Vol C Tables 4.2.6.8 and 6.1.1.4'
F F 0.0171 0.0103 'International Tables Vol C Tables 4.2.6.8 and 6.1.1.4'
O O 0.0106 0.0060 'International Tables Vol C Tables 4.2.6.8 and 6.1.1.4'
S S 0.1246 0.1234 'International Tables Vol C Tables 4.2.6.8 and 6.1.1.4'
Se Se -0.0929 2.2259 'International Tables Vol C Tables 4.2.6.8 and 6.1.1.4'

loop_
_geom_angle_atom_site_label_1
_geom_angle_atom_site_label_2
_geom_angle_atom_site_label_3
_geom_angle
_geom_angle_site_symmetry_1
_geom_angle_site_symmetry_3
_geom_angle_publ_flag
C00M Se01 C00E 94.08(19) . . ?
O003 S002 O004 120.58(18) . . ?
O003 S002 C005 106.77(16) . . ?
O003 S002 C009 108.55(17) . . ?
O004 S002 C005 104.53(16) . . ?
O004 S002 C009 109.94(17) . . ?
C005 S002 C009 105.36(15) . . ?
C00B C005 S002 127.4(3) . . ?
C00C C005 S002 123.5(2) . . ?
C00C C005 C00B 109.0(3) . . ?
C00C C008 C00D 107.7(3) . . ?
C00C C008 C00E 126.3(3) . . ?
C00D C008 C00E 126.0(3) . . ?
C00A C009 S002 119.0(3) . . ?
C00G C009 S002 119.9(3) . . ?
C00G C009 C00A 121.0(3) . . ?
C00I C00A C009 118.5(3) . . ?
C00D C00B C005 107.0(3) . . ?
C00J C00B C005 130.6(3) . . ?
C00J C00B C00D 122.3(3) . . ?
C008 C00C C005 109.7(3) . . ?
C00B C00D C008 106.5(3) . . ?
C00L C00D C008 134.4(4) . . ?
C00L C00D C00B 119.1(4) . . ?
O006 C00E Se01 120.8(3) . . ?
O006 C00E C008 125.3(4) . . ?
C008 C00E Se01 113.9(3) . . ?
C00K C00G C009 119.7(4) . . ?
C00I C00H C00K 119.3(4) . . ?
C00I C00H C00P 120.6(4) . . ?
C00K C00H C00P 120.1(4) . . ?
C00H C00I C00A 121.3(4) . . ?
C00B C00J C00O 117.8(4) . . ?
C00G C00K C00H 120.3(4) . . ?
C00N C00L C00D 118.7(4) . . ?
F007 C00M Se01 111.4(4) . . ?
F007 C00M F00F 103.9(4) . . ?
F00F C00M Se01 108.1(4) . . ?
C00L C00N C00O 121.7(4) . . ?
C00J C00O C00N 120.4(4) . . ?

loop_
_geom_bond_atom_site_label_1
_geom_bond_atom_site_label_2
_geom_bond_distance
_geom_bond_site_symmetry_2
_geom_bond_publ_flag
Se01 C00E 1.961(4) . ?
Se01 C00M 1.942(5) . ?
S002 O003 1.428(3) . ?
S002 O004 1.432(3) . ?
S002 C005 1.682(3) . ?
S002 C009 1.758(4) . ?
C005 C00B 1.413(5) . ?
C005 C00C 1.376(5) . ?
O006 C00E 1.198(5) . ?
F007 C00M 1.337(7) . ?
C008 C00C 1.364(5) . ?
C008 C00D 1.453(5) . ?
C008 C00E 1.462(5) . ?
C009 C00A 1.396(5) . ?
C009 C00G 1.383(5) . ?
C00A C00I 1.392(5) . ?
C00B C00D 1.412(5) . ?
C00B C00J 1.382(6) . ?
C00D C00L 1.392(6) . ?
F00F C00M 1.340(6) . ?
C00G C00K 1.381(6) . ?
C00H C00I 1.378(6) . ?
C00H C00K 1.403(6) . ?
C00H C00P 1.506(6) . ?
C00J C00O 1.386(6) . ?
C00L C00N 1.377(7) . ?
C00N C00O 1.403(7) . ?
